data_1562582
loop_
_publ_author_name
'Wang, Xia'
'Guo, Yanfeng'
'Sun, Ying'
'Tsujimoto, Yoshihiro'
'Matsushita, Yoshitaka'
'Yamaura, Kazunari'

_publ_section_title
;
 Crystal structure and magnetic properties and Zn substitution effects on
 the spin-chain compound Sr3Co2O6
;
_journal_name_full 'Journal of Solid State Chemistry'
_journal_page_first 40
_journal_page_last 46
_journal_paper_doi 10.1016/j.jssc.2013.05.014
_journal_volume 204
_journal_year 2013
_chemical_formula_sum 'Co O6 Sr3 Zn'
_chemical_formula_weight 483.17
_space_group_crystal_system hexagonal
_space_group_IT_number 167
_space_group_name_Hall '-R 3 2"c'
_space_group_name_H-M_alt 'R -3 c :H'
_cell_angle_alpha 90.0
_cell_angle_beta 90.0
_cell_angle_gamma 120.0
_cell_formula_units_Z 6
_cell_length_a 9.55191(3)
_cell_length_b 9.55191(3)
_cell_length_c 10.88790(4)
_cell_measurement_temperature 295
_cell_volume 860.310(5)
_computing_cell_refinement 'RIETAN-FP (Izumi and Momma, 2007)'
_computing_molecular_graphics 'VESTA (Momma and Izumi, 2008)'
_computing_structure_refinement 'RIETAN-FP (Izumi and Momma, 2007)'
_diffrn_ambient_temperature 295
_diffrn_measurement_device_type 'Revolver undulator'
_diffrn_radiation_wavelength 0.65298
_diffrn_source Synchrotron
_diffrn_source_type 'SPring-8 BL15XU'
_exptl_crystal_density_diffrn 5.595583
_exptl_crystal_density_method 'not measured'
_exptl_crystal_F_000 1314.000
_pd_calc_method 'Rietveld Refinement'
_pd_char_colour black
_pd_instr_location ' ?'
_pd_meas_2theta_range_inc 0.003
_pd_meas_2theta_range_max 57.8642
_pd_meas_2theta_range_min 2.0000
_pd_meas_number_of_points 18684
_pd_meas_scan_method step
_pd_prep_pressure 6.0e+06
_pd_prep_temperature 1695
_pd_proc_2theta_range_inc 0.003
_pd_proc_2theta_range_max 57.0082
_pd_proc_2theta_range_min 5.0020
_pd_proc_ls_background_function 'Legendre polynomials'
_pd_proc_ls_pref_orient_corr ' ?'
_pd_proc_ls_profile_function 'split pseudo-Voigt function'
_pd_proc_ls_prof_R_factor 0.00937
_pd_proc_ls_prof_wR_expected 0.00156
_pd_proc_ls_prof_wR_factor 0.01411
_pd_spec_mounting '  powder '
_refine_ls_extinction_method none
_refine_ls_goodness_of_fit_all 9.0637
_refine_ls_hydrogen_treatment noref
_refine_ls_matrix_type fullcycle
_refine_ls_number_constraints 4
_refine_ls_number_parameters 91
_refine_ls_number_restraints 0
_refine_ls_R_Fsqd_factor 0.06211
_refine_ls_R_I_factor 0.06615
_refine_ls_shift/su_max 0.0
_refine_ls_shift/su_mean 0.0
_refine_ls_structure_factor_coef Inet
_refine_ls_weighting_scheme sigma
_cod_data_source_file JSSC-2013-204-40.cif
_cod_data_source_block SrCoZnO
_cod_original_cell_volume 860.3104(51)
_cod_original_sg_symbol_H-M 'R -3 c'
_cod_database_code 1562582

loop_
_symmetry_equiv_pos_site_id
_symmetry_equiv_pos_as_xyz
1 x,y,z
2 -y,x-y,z
3 -x+y,-x,z
4 y,x,1/2-z
5 -x,-x+y,1/2-z
6 x-y,-y,1/2-z
7 -x,-y,-z
8 y,-x+y,-z
9 x-y,x,-z
10 -y,-x,1/2+z
11 x,x-y,1/2+z
12 -x+y,y,1/2+z
13 1/3+x,2/3+y,2/3+z
14 1/3-y,2/3+x-y,2/3+z
15 1/3-x+y,2/3-x,2/3+z
16 1/3+y,2/3+x,1/6-z
17 1/3-x,2/3-x+y,1/6-z
18 1/3+x-y,2/3-y,1/6-z
19 1/3-x,2/3-y,2/3-z
20 1/3+y,2/3-x+y,2/3-z
21 1/3+x-y,2/3+x,2/3-z
22 1/3-y,2/3-x,1/6+z
23 1/3+x,2/3+x-y,1/6+z
24 1/3-x+y,2/3+y,1/6+z
25 2/3+x,1/3+y,1/3+z
26 2/3-y,1/3+x-y,1/3+z
27 2/3-x+y,1/3-x,1/3+z
28 2/3+y,1/3+x,5/6-z
29 2/3-x,1/3-x+y,5/6-z
30 2/3+x-y,1/3-y,5/6-z
31 2/3-x,1/3-y,1/3-z
32 2/3+y,1/3-x+y,1/3-z
33 2/3+x-y,1/3+x,1/3-z
34 2/3-y,1/3-x,5/6+z
35 2/3+x,1/3+x-y,5/6+z
36 2/3-x+y,1/3+y,5/6+z

loop_
_atom_site_label
_atom_site_fract_x
_atom_site_fract_y
_atom_site_fract_z
_atom_site_U_iso_or_equiv
_atom_site_adp_type
_atom_site_occupancy
_atom_site_type_symbol
Sr 0.36592(4) 0 0.25000 0.00254(15) Uiso 1 Sr
Zn 0 0 0.25000 0.00240(28) Uiso 1 Zn
Co 0 0 0 0.00107(30) Uiso 1 Co
O 0.16961(22) 0.02290(24) 0.10848(16) 0.01104(56) Uiso 1 O

loop_
_atom_type_symbol
_atom_type_description
_atom_type_number_in_cell
_atom_type_scat_dispersion_real
_atom_type_scat_dispersion_imag
_atom_type_scat_source
Co Co 6 0.2899 0.8298 'S. Sasaki (1989) KEK Report 88-14'
O O 36 0.0057 0.0050 'S. Sasaki (1989) KEK Report 88-14'
Sr Sr 18 -0.8361 2.8234 'S. Sasaki (1989) KEK Report 88-14'
Zn Zn 6 0.2515 1.2270 'S. Sasaki (1989) KEK Report 88-14'

loop_
_diffrn_radiation_type
synchrotron

loop_
_geom_angle_atom_site_label_1
_geom_angle_atom_site_label_2
_geom_angle_atom_site_label_3
_geom_angle_site_symmetry_1
_geom_angle_site_symmetry_3
_geom_angle
Co O Zn 1_555 1_555 83.1444(665)
Co O Sr 1_555 1_555 170.0453(1050)

loop_
_geom_bond_atom_site_label_1
_geom_bond_atom_site_label_2
_geom_bond_site_symmetry_2
_geom_bond_distance
Sr O 1_555 2.5195(18)
Sr O 6_555 2.5195(18)
Sr O 16_545 2.5829(18)
Sr O 27_555 2.5829(18)
Sr O 31_555 2.5928(20)
Sr O 24_545 2.5928(20)
Sr O 32_555 2.7016(20)
Sr O 23_545 2.7016(20)
Zn O 6_555 2.1661(18)
Zn O 4_555 2.1661(18)
Zn O 3_555 2.1661(18)
Zn O 5_555 2.1661(18)
Zn O 2_555 2.1661(18)
Zn O 1_555 2.1661(18)
Co O 2_555 1.9270(18)
Co O 8_555 1.9270(18)
Co O 7_555 1.9270(18)
Co O 3_555 1.9270(18)
Co O 9_555 1.9270(18)
Co O 1_555 1.9270(18)
